data_7700051
loop_
_publ_author_name
'Strahan, John'
'Popere, Bhooshan C.'
'Khomein, Piyachai'
'Pointer, Craig A.'
'Martin, Shea M.'
'Oldacre, Amanda N.'
'Thayumanavan, S.'
'Young, Elizabeth R.'

_publ_section_title
;
 Modulating absorption and charge transfer in bodipy-carbazole
 donor-acceptor dyads through molecular design.
;
_journal_issue 23
_journal_name_full 'Dalton transactions (Cambridge, England : 2003)'
_journal_page_first 8488
_journal_page_last 8501
_journal_paper_doi 10.1039/c9dt00094a
_journal_volume 48
_journal_year 2019
_chemical_formula_moiety 'C31 H34 B F2 N3'
_chemical_formula_sum 'C31 H34 B F2 N3'
_chemical_formula_weight 497.46
_chemical_name_systematic mesoBDPCarb
_space_group_crystal_system triclinic
_space_group_IT_number 2
_space_group_name_Hall '-P 1'
_space_group_name_H-M_alt 'P -1'
_symmetry_Int_Tables_number 2
_symmetry_space_group_name_Hall '-P 1'
_symmetry_space_group_name_H-M 'P -1'
_atom_sites_solution_primary dual
_audit_creation_date 2018-12-03
_audit_creation_method
;
Olex2 1.2
(compiled 2018.05.29 svn.r3508 for OlexSys, GUI svn.r5506)
;
_audit_update_record
;
2018-12-21 deposited with the CCDC.    2019-05-15 downloaded from the CCDC.
;
_cell_angle_alpha 111.34(2)
_cell_angle_beta 105.576(18)
_cell_angle_gamma 90.796(16)
_cell_formula_units_Z 2
_cell_length_a 10.053(4)
_cell_length_b 11.375(4)
_cell_length_c 12.746(6)
_cell_measurement_reflns_used 9974
_cell_measurement_temperature 150.0
_cell_measurement_theta_max 30.44
_cell_measurement_theta_min 3.04
_cell_volume 1297.6(10)
_computing_molecular_graphics 'Olex2 (Dolomanov et al., 2009)'
_computing_publication_material 'Olex2 (Dolomanov et al., 2009)'
_computing_structure_refinement 'olex2.refine (Bourhis et al., 2015)'
_computing_structure_solution 'XT (Sheldrick, 2015)'
_diffrn_ambient_temperature 150.0
_diffrn_measured_fraction_theta_full 0.9962
_diffrn_measured_fraction_theta_max 0.9962
_diffrn_measurement_device_type 'Brucker D8 Quest'
_diffrn_measurement_method '\f and \w scans'
_diffrn_radiation_type 'Mo K\a'
_diffrn_radiation_wavelength 0.71073
_diffrn_reflns_av_R_equivalents 0.0381
_diffrn_reflns_av_unetI/netI 0.0348
_diffrn_reflns_limit_h_max 13
_diffrn_reflns_limit_h_min -13
_diffrn_reflns_limit_k_max 14
_diffrn_reflns_limit_k_min -14
_diffrn_reflns_limit_l_max 16
_diffrn_reflns_limit_l_min -16
_diffrn_reflns_number 26242
_diffrn_reflns_theta_full 27.5685
_diffrn_reflns_theta_max 27.57
_diffrn_reflns_theta_min 3.04
_diffrn_standards_number 0
_exptl_absorpt_coefficient_mu 0.084
_exptl_absorpt_correction_T_max 0.7461
_exptl_absorpt_correction_T_min 0.6923
_exptl_absorpt_correction_type multi-scan
_exptl_absorpt_process_details
'SADABS-2016/2 (Bruker,2016/2) was used for absorption correction. wR2(int) was 0.0633 before and 0.0523 after correction. The Ratio of minimum to maximum transmission is 0.9279. The \l/2 correction factor is Not present.'
_exptl_crystal_colour 'clear light orange'
_exptl_crystal_colour_lustre clear
_exptl_crystal_colour_modifier light
_exptl_crystal_colour_primary orange
_exptl_crystal_density_diffrn 1.2731
_exptl_crystal_description Block
_exptl_crystal_F_000 528.2379
_exptl_crystal_preparation 'The crystal was grown by slow evaporation of chloroform.'
_exptl_crystal_size_max 0.3
_exptl_crystal_size_mid 0.1
_exptl_crystal_size_min 0.07
_refine_diff_density_max 0.4178
_refine_diff_density_min -0.3202
_refine_diff_density_rms 0.0660
_refine_ls_d_res_high 0.7678
_refine_ls_d_res_low 6.6900
_refine_ls_goodness_of_fit_ref 1.0396
_refine_ls_hydrogen_treatment constr
_refine_ls_matrix_type full
_refine_ls_number_constraints 53
_refine_ls_number_parameters 339
_refine_ls_number_reflns 5976
_refine_ls_number_restraints 0
_refine_ls_restrained_S_all 1.0396
_refine_ls_R_factor_all 0.0677
_refine_ls_R_factor_gt 0.0446
_refine_ls_shift/su_max 0.0004
_refine_ls_shift/su_mean 0.0000
_refine_ls_structure_factor_coef Fsqd
_refine_ls_weighting_details 'w=1/[\s^2^(Fo^2^)+(0.0512P)^2^+0.4346P] where P=(Fo^2^+2Fc^2^)/3'
_refine_ls_weighting_scheme calc
_refine_ls_wR_factor_gt 0.1034
_refine_ls_wR_factor_ref 0.1158
_reflns_Friedel_coverage 0.0
_reflns_limit_h_max 12
_reflns_limit_h_min -13
_reflns_limit_k_max 13
_reflns_limit_k_min -14
_reflns_limit_l_max 16
_reflns_limit_l_min 0
_reflns_number_gt 4474
_reflns_number_total 5976
_reflns_threshold_expression I>=2u(I)
_cod_data_source_file c9dt00094a2.cif
_cod_data_source_block liz3_0m_a
_cod_depositor_comments 'Adding full bibliography for 7700051.cif.'
_cod_database_code 7700051
_olex2_refinement_description
;
1. Fixed Uiso
 At 1.2 times of:
  All C(H) groups, All C(H,H) groups
 At 1.5 times of:
  All C(H,H,H) groups
2.a Secondary CH2 refined with riding coordinates:
 C00N(H00b,H00c), C00P(H00d,H00e), C00U(H00n,H00o), C00W(H00v,H00w), C00Z(H00,
 Hc)
2.b Aromatic/amide H refined with riding coordinates:
 C00I(H00I), C00G(H00G), C00A(H00A), C00M(H00M), C00T(H00T), C00R(H00R),
 C00H(H00H), C00J(H00J), C00Q(H00Q)
2.c Idealised Me refined as rotating group:
 C00S(H00f,H00k,H00l), C00V(H00p,H00s,H00u), C00X(H00x,H00y,H), C00Y(H00z,Ha,
 Hb), C011(H01a,H01b,H01c)
;
_olex2_submission_original_sample_id mesoBDPCarb
_olex2_submission_special_instructions 'No special instructions were received'

loop_
_space_group_symop_id
_space_group_symop_operation_xyz
1 x,y,z
2 -x,-y,-z

loop_
_atom_site_label
_atom_site_type_symbol
_atom_site_fract_x
_atom_site_fract_y
_atom_site_fract_z
_atom_site_U_iso_or_equiv
_atom_site_adp_type
_atom_site_occupancy
_atom_site_refinement_flags_posn
F001 F 1.17181(9) 0.89471(9) 0.84011(8) 0.0316(2) Uani 1.000000 .
F002 F 0.98304(10) 0.99397(8) 0.79851(8) 0.0345(2) Uani 1.000000 .
N003 N 0.95022(12) 0.76576(11) 0.73437(10) 0.0202(3) Uani 1.000000 .
N004 N 0.52031(12) 0.37999(11) 0.08535(10) 0.0221(3) Uani 1.000000 .
N005 N 1.06928(12) 0.87025(11) 0.63886(10) 0.0220(3) Uani 1.000000 .
C006 C 0.44819(14) 0.56794(14) 0.18032(12) 0.0206(3) Uani 1.000000 .
C007 C 0.58436(14) 0.56150(13) 0.25050(12) 0.0191(3) Uani 1.000000 .
C008 C 0.79881(14) 0.60522(13) 0.40402(12) 0.0202(3) Uani 1.000000 .
C009 C 0.99178(14) 0.78109(14) 0.52893(12) 0.0214(3) Uani 1.000000 .
C00A C 0.67257(14) 0.64180(13) 0.35928(12) 0.0195(3) Uani 1.000000 .
C00B C 0.41274(14) 0.45353(14) 0.07992(12) 0.0218(3) Uani 1.000000 .
C00C C 0.87261(14) 0.68043(13) 0.62251(12) 0.0198(3) Uani 1.000000 .
C00D C 0.89120(14) 0.69100(13) 0.52167(12) 0.0195(3) Uani 1.000000 .
C00E C 0.62461(14) 0.44417(13) 0.18921(12) 0.0198(3) Uani 1.000000 .
C00F C 0.91919(15) 0.72968(15) 0.81547(13) 0.0241(3) Uani 1.000000 .
C00G C 0.75162(15) 0.40749(14) 0.23330(13) 0.0241(3) Uani 1.000000 .
C00H C 0.28570(15) 0.42809(16) -0.00700(13) 0.0272(3) Uani 1.000000 .
C00I C 0.83763(15) 0.48945(14) 0.34070(13) 0.0240(3) Uani 1.000000 .
C00J C 0.82304(16) 0.62017(15) 0.75827(14) 0.0270(3) Uani 1.000000 .
C00K C 0.79140(15) 0.58762(14) 0.63806(13) 0.0237(3) Uani 1.000000 .
C00L C 1.03929(16) 0.80302(15) 0.44119(13) 0.0265(3) Uani 1.000000 .
C00M C 0.35530(16) 0.65735(15) 0.19345(14) 0.0271(3) Uani 1.000000 .
C00N C 0.50861(16) 0.24583(14) 0.01188(13) 0.0260(3) Uani 1.000000 .
C00O C 1.15798(16) 0.94491(15) 0.62090(14) 0.0278(3) Uani 1.000000 .
C00P C 0.42028(16) 0.16335(15) 0.04526(14) 0.0279(3) Uani 1.000000 .
C00Q C 1.14218(17) 0.90477(16) 0.50050(14) 0.0330(4) Uani 1.000000 .
C00R C 0.19628(16) 0.51908(17) 0.00787(14) 0.0328(4) Uani 1.000000 .
C00S C 0.69625(17) 0.47255(16) 0.54703(15) 0.0334(4) Uani 1.000000 .
C00T C 0.22970(17) 0.63238(17) 0.10675(15) 0.0334(4) Uani 1.000000 .
C00U C 0.47385(17) 0.18272(16) 0.17454(14) 0.0314(4) Uani 1.000000 .
C00V C 0.99575(18) 0.72980(17) 0.31076(14) 0.0352(4) Uani 1.000000 .
C00W C 0.39418(17) 0.09805(16) 0.21094(15) 0.0338(4) Uani 1.000000 .
C00X C 0.97840(18) 0.80122(17) 0.94451(14) 0.0342(4) Uani 1.000000 .
C00Y C 1.25524(18) 1.05297(16) 0.71932(15) 0.0360(4) Uani 1.000000 .
C00Z C 0.44146(19) 0.13455(17) 0.34483(16) 0.0377(4) Uani 1.000000 .
B010 B 1.04581(17) 0.88570(16) 0.75761(14) 0.0225(3) Uani 1.000000 .
C011 C 0.3681(2) 0.04862(19) 0.38314(19) 0.0475(5) Uani 1.000000 .
H00I H 0.92548(15) 0.46650(14) 0.37235(13) 0.0287(4) Uiso 1.000000 R
H00G H 0.77857(15) 0.32859(14) 0.19101(13) 0.0289(4) Uiso 1.000000 R
H00A H 0.64626(14) 0.72076(13) 0.40219(12) 0.0234(3) Uiso 1.000000 R
H00M H 0.37763(16) 0.73453(15) 0.26096(14) 0.0325(4) Uiso 1.000000 R
H00T H 0.16540(17) 0.69315(17) 0.11466(15) 0.0401(5) Uiso 1.000000 R
H00R H 0.10948(16) 0.50431(17) -0.05076(14) 0.0394(5) Uiso 1.000000 R
H00H H 0.26168(15) 0.35060(16) -0.07421(13) 0.0327(4) Uiso 1.000000 R
H00J H 0.78544(16) 0.57529(15) 0.79583(14) 0.0323(4) Uiso 1.000000 R
H00b H 0.46638(16) 0.23333(14) -0.07168(13) 0.0313(4) Uiso 1.000000 R
H00c H 0.60276(16) 0.21873(14) 0.02016(13) 0.0313(4) Uiso 1.000000 R
H00d H 0.32333(16) 0.18371(15) 0.02805(14) 0.0335(4) Uiso 1.000000 R
H00e H 0.41939(16) 0.07279(15) -0.00380(14) 0.0335(4) Uiso 1.000000 R
H00Q H 1.19390(17) 0.94159(16) 0.46533(14) 0.0397(5) Uiso 1.000000 R
H00f H 0.6295(8) 0.4973(2) 0.4894(6) 0.0501(6) Uiso 1.000000 GR
H00k H 0.7510(2) 0.4106(5) 0.5069(7) 0.0501(6) Uiso 1.000000 GR
H00l H 0.6459(9) 0.4344(7) 0.5852(2) 0.0501(6) Uiso 1.000000 GR
H00n H 0.57259(17) 0.16734(16) 0.19218(14) 0.0377(4) Uiso 1.000000 R
H00o H 0.47036(17) 0.27256(16) 0.22297(14) 0.0377(4) Uiso 1.000000 R
H00p H 1.0383(10) 0.6506(6) 0.29303(15) 0.0528(6) Uiso 1.000000 GR
H00s H 0.8942(2) 0.7099(10) 0.2817(2) 0.0528(6) Uiso 1.000000 GR
H00u H 1.0262(11) 0.7810(5) 0.27210(16) 0.0528(6) Uiso 1.000000 GR
H00v H 0.29355(17) 0.10486(16) 0.18492(15) 0.0406(5) Uiso 1.000000 R
H00w H 0.40820(17) 0.00849(16) 0.17141(15) 0.0406(5) Uiso 1.000000 R
H00x H 1.08022(18) 0.8084(10) 0.9658(2) 0.0514(6) Uiso 1.000000 GR
H00y H 0.9490(10) 0.8865(4) 0.9661(2) 0.0514(6) Uiso 1.000000 GR
H H 0.9450(10) 0.7560(6) 0.98672(14) 0.0514(6) Uiso 1.000000 GR
H00z H 1.2059(4) 1.1004(7) 0.7751(6) 0.0539(6) Uiso 1.000000 GR
Ha H 1.3336(7) 1.01989(18) 0.7599(7) 0.0539(6) Uiso 1.000000 GR
Hb H 1.2902(10) 1.1096(6) 0.68760(19) 0.0539(6) Uiso 1.000000 GR
H00 H 0.54294(19) 0.13144(17) 0.37097(16) 0.0452(5) Uiso 1.000000 R
Hc H 0.42402(19) 0.22312(17) 0.38389(16) 0.0452(5) Uiso 1.000000 R
H01a H 0.3835(12) -0.0395(3) 0.3437(10) 0.0712(7) Uiso 1.000000 GR
H01b H 0.4048(11) 0.0739(9) 0.4687(2) 0.0712(7) Uiso 1.000000 GR
H01c H 0.2681(3) 0.0554(10) 0.3620(11) 0.0712(7) Uiso 1.000000 GR

loop_
_atom_site_aniso_label
_atom_site_aniso_U_11
_atom_site_aniso_U_22
_atom_site_aniso_U_33
_atom_site_aniso_U_12
_atom_site_aniso_U_13
_atom_site_aniso_U_23
F001 0.0284(5) 0.0338(5) 0.0227(5) -0.0085(4) -0.0052(4) 0.0092(4)
F002 0.0472(6) 0.0223(5) 0.0308(5) 0.0062(4) 0.0151(4) 0.0038(4)
N003 0.0191(6) 0.0226(6) 0.0156(6) 0.0008(5) 0.0028(5) 0.0052(5)
N004 0.0220(6) 0.0209(6) 0.0168(6) -0.0025(5) 0.0018(5) 0.0026(5)
N005 0.0219(6) 0.0203(6) 0.0188(6) -0.0039(5) 0.0026(5) 0.0045(5)
C006 0.0203(7) 0.0242(7) 0.0176(7) -0.0002(6) 0.0037(6) 0.0098(6)
C007 0.0189(7) 0.0205(7) 0.0178(7) 0.0001(5) 0.0046(5) 0.0078(6)
C008 0.0200(7) 0.0201(7) 0.0162(7) -0.0024(5) 0.0029(5) 0.0040(6)
C009 0.0206(7) 0.0221(7) 0.0163(7) -0.0000(6) 0.0013(6) 0.0044(6)
C00A 0.0216(7) 0.0173(7) 0.0171(7) 0.0011(5) 0.0051(6) 0.0041(5)
C00B 0.0208(7) 0.0274(8) 0.0183(7) -0.0022(6) 0.0047(6) 0.0108(6)
C00C 0.0159(6) 0.0200(7) 0.0188(7) 0.0007(5) 0.0015(5) 0.0047(6)
C00D 0.0166(6) 0.0188(7) 0.0181(7) 0.0029(5) 0.0014(5) 0.0039(6)
C00E 0.0211(7) 0.0189(7) 0.0153(7) -0.0028(5) 0.0035(5) 0.0033(5)
C00F 0.0238(7) 0.0291(8) 0.0209(7) 0.0065(6) 0.0071(6) 0.0106(6)
C00G 0.0250(7) 0.0187(7) 0.0228(8) 0.0026(6) 0.0062(6) 0.0019(6)
C00H 0.0235(7) 0.0377(9) 0.0183(7) -0.0048(6) 0.0020(6) 0.0115(7)
C00I 0.0185(7) 0.0256(8) 0.0230(8) 0.0036(6) 0.0026(6) 0.0063(6)
C00J 0.0255(7) 0.0312(8) 0.0282(8) 0.0026(6) 0.0100(6) 0.0146(7)
C00K 0.0194(7) 0.0248(8) 0.0266(8) 0.0023(6) 0.0060(6) 0.0101(6)
C00L 0.0263(8) 0.0312(8) 0.0211(8) 0.0007(6) 0.0061(6) 0.0098(6)
C00M 0.0273(8) 0.0300(8) 0.0248(8) 0.0053(6) 0.0063(6) 0.0122(7)
C00N 0.0281(8) 0.0243(8) 0.0168(7) -0.0034(6) 0.0050(6) -0.0009(6)
C00O 0.0264(8) 0.0262(8) 0.0277(8) -0.0041(6) 0.0048(6) 0.0095(7)
C00P 0.0279(8) 0.0221(8) 0.0274(8) -0.0015(6) 0.0047(6) 0.0049(6)
C00Q 0.0338(9) 0.0366(9) 0.0303(9) -0.0063(7) 0.0106(7) 0.0142(7)
C00R 0.0221(8) 0.0527(11) 0.0251(8) 0.0006(7) 0.0013(6) 0.0207(8)
C00S 0.0306(8) 0.0311(9) 0.0345(9) -0.0091(7) 0.0050(7) 0.0117(7)
C00T 0.0271(8) 0.0469(10) 0.0343(9) 0.0122(7) 0.0092(7) 0.0241(8)
C00U 0.0298(8) 0.0333(9) 0.0313(9) 0.0020(7) 0.0098(7) 0.0120(7)
C00V 0.0392(9) 0.0443(10) 0.0207(8) -0.0023(8) 0.0101(7) 0.0100(7)
C00W 0.0333(9) 0.0315(9) 0.0421(10) 0.0066(7) 0.0140(8) 0.0180(8)
C00X 0.0378(9) 0.0430(10) 0.0202(8) 0.0007(8) 0.0063(7) 0.0118(7)
C00Y 0.0362(9) 0.0283(9) 0.0352(9) -0.0125(7) 0.0033(7) 0.0087(7)
C00Z 0.0398(10) 0.0330(9) 0.0445(11) 0.0065(8) 0.0181(8) 0.0155(8)
B010 0.0241(8) 0.0200(8) 0.0177(8) -0.0015(6) 0.0016(6) 0.0040(6)
C011 0.0566(12) 0.0448(11) 0.0523(12) 0.0072(9) 0.0209(10) 0.0278(10)

loop_
_atom_type_symbol
_atom_type_scat_dispersion_real
_atom_type_scat_dispersion_imag
_atom_type_scat_Cromer_Mann_a1
_atom_type_scat_Cromer_Mann_a2
_atom_type_scat_Cromer_Mann_a3
_atom_type_scat_Cromer_Mann_a4
_atom_type_scat_Cromer_Mann_b1
_atom_type_scat_Cromer_Mann_b2
_atom_type_scat_Cromer_Mann_b3
_atom_type_scat_Cromer_Mann_b4
_atom_type_scat_Cromer_Mann_c
_atom_type_scat_source
_atom_type_scat_dispersion_source
H 0.00000 0.00000 0.49300 0.32291 0.14019 0.04081 10.51090 26.12570 3.14236 57.79970 0.0030380000826 'International Tables Volume C Table 6.1.1.4 (pp. 500-502)' 'Henke, Gullikson and Davis, At. Data and Nucl. Data Tables, 1993, 54, 2'
C 0.00347 0.00161 2.31000 1.02000 1.58860 0.86500 20.84390 10.20750 0.56870 51.65120 0.215599998832 'International Tables Volume C Table 6.1.1.4 (pp. 500-502)' 'Henke, Gullikson and Davis, At. Data and Nucl. Data Tables, 1993, 54, 2'
B 0.00141 0.00067 2.05450 1.33260 1.09790 0.70680 23.21850 1.02100 60.34980 0.14030 -0.193200007081 'International Tables Volume C Table 6.1.1.4 (pp. 500-502)' 'Henke, Gullikson and Davis, At. Data and Nucl. Data Tables, 1993, 54, 2'
F 0.01794 0.01033 3.53920 2.64120 1.51700 1.02430 10.28250 4.29440 0.26150 26.14760 0.277599990368 'International Tables Volume C Table 6.1.1.4 (pp. 500-502)' 'Henke, Gullikson and Davis, At. Data and Nucl. Data Tables, 1993, 54, 2'
N 0.00653 0.00323 12.21260 3.13220 2.01250 1.16630 0.00570 9.89330 28.99750 0.58260 -11.5290002823 'International Tables Volume C Table 6.1.1.4 (pp. 500-502)' 'Henke, Gullikson and Davis, At. Data and Nucl. Data Tables, 1993, 54, 2'

loop_
_geom_angle_atom_site_label_1
_geom_angle_atom_site_label_2
_geom_angle_atom_site_label_3
_geom_angle
C00F N003 C00C 108.30(12)
B010 N003 C00C 124.53(12)
B010 N003 C00F 127.02(12)
C00E N004 C00B 108.23(12)
C00N N004 C00B 124.42(12)
C00N N004 C00E 125.34(12)
C00O N005 C009 107.92(12)
B010 N005 C009 125.12(12)
B010 N005 C00O 126.74(12)
C00B C006 C007 106.23(12)
C00M C006 C007 134.05(14)
C00M C006 C00B 119.71(13)
C00A C007 C006 133.82(13)
C00E C007 C006 106.70(12)
C00E C007 C00A 119.46(12)
C00D C008 C00A 118.64(12)
C00I C008 C00A 120.38(13)
C00I C008 C00D 120.98(12)
C00D C009 N005 120.08(13)
C00L C009 N005 107.88(12)
C00L C009 C00D 132.02(13)
C008 C00A C007 119.16(13)
H00A C00A C007 120.42(8)
H00A C00A C008 120.42(8)
C006 C00B N004 109.57(12)
C00H C00B N004 129.10(14)
C00H C00B C006 121.32(14)
C00D C00C N003 120.33(12)
C00K C00C N003 107.72(12)
C00K C00C C00D 131.76(13)
C009 C00D C008 119.73(12)
C00C C00D C008 118.89(12)
C00C C00D C009 121.37(12)
C007 C00E N004 109.25(12)
C00G C00E N004 129.17(13)
C00G C00E C007 121.58(12)
C00J C00F N003 109.13(13)
C00X C00F N003 123.34(14)
C00X C00F C00J 127.52(14)
C00I C00G C00E 117.75(13)
H00G C00G C00E 121.12(8)
H00G C00G C00I 121.12(9)
C00R C00H C00B 117.64(15)
H00H C00H C00B 121.18(9)
H00H C00H C00R 121.18(9)
C00G C00I C008 121.65(13)
H00I C00I C008 119.17(8)
H00I C00I C00G 119.17(9)
C00K C00J C00F 108.85(13)
H00J C00J C00F 125.57(9)
H00J C00J C00K 125.57(9)
C00J C00K C00C 105.99(13)
C00S C00K C00C 129.20(14)
C00S C00K C00J 124.72(14)
C00Q C00L C009 106.07(13)
C00V C00L C009 129.07(14)
C00V C00L C00Q 124.79(14)
C00T C00M C006 118.91(15)
H00M C00M C006 120.55(9)
H00M C00M C00T 120.55(10)
C00P C00N N004 111.84(12)
H00b C00N N004 109.25(8)
H00b C00N C00P 109.25(8)
H00c C00N N004 109.25(8)
H00c C00N C00P 109.25(8)
H00c C00N H00b 107.9
C00Q C00O N005 109.46(13)
C00Y C00O N005 122.54(14)
C00Y C00O C00Q 128.00(14)
C00U C00P C00N 112.50(12)
H00d C00P C00N 109.10(8)
H00d C00P C00U 109.10(9)
H00e C00P C00N 109.10(8)
H00e C00P C00U 109.10(9)
H00e C00P H00d 107.8
C00O C00Q C00L 108.65(14)
H00Q C00Q C00L 125.68(9)
H00Q C00Q C00O 125.68(9)
C00T C00R C00H 121.67(14)
H00R C00R C00H 119.16(9)
H00R C00R C00T 119.16(9)
H00f C00S C00K 109.5
H00k C00S C00K 109.5
H00k C00S H00f 109.5
H00l C00S C00K 109.5
H00l C00S H00f 109.5
H00l C00S H00k 109.5
C00R C00T C00M 120.73(15)
H00T C00T C00M 119.63(10)
H00T C00T C00R 119.63(9)
C00W C00U C00P 114.64(14)
H00n C00U C00P 108.60(9)
H00n C00U C00W 108.60(9)
H00o C00U C00P 108.60(9)
H00o C00U C00W 108.60(9)
H00o C00U H00n 107.6
H00p C00V C00L 109.5
H00s C00V C00L 109.5
H00s C00V H00p 109.5
H00u C00V C00L 109.5
H00u C00V H00p 109.5
H00u C00V H00s 109.5
C00Z C00W C00U 111.70(14)
H00v C00W C00U 109.28(9)
H00v C00W C00Z 109.28(9)
H00w C00W C00U 109.28(9)
H00w C00W C00Z 109.28(9)
H00w C00W H00v 107.9
H00x C00X C00F 109.5
H00y C00X C00F 109.5
H00y C00X H00x 109.5
H C00X C00F 109.5
H C00X H00x 109.5
H C00X H00y 109.5
H00z C00Y C00O 109.5
Ha C00Y C00O 109.5
Ha C00Y H00z 109.5
Hb C00Y C00O 109.5
Hb C00Y H00z 109.5
Hb C00Y Ha 109.5
C011 C00Z C00W 112.88(16)
H00 C00Z C00W 109.01(9)
H00 C00Z C011 109.01(11)
Hc C00Z C00W 109.01(9)
Hc C00Z C011 109.01(11)
Hc C00Z H00 107.8
F002 B010 F001 109.33(12)
N003 B010 F001 110.13(12)
N003 B010 F002 110.45(12)
N005 B010 F001 110.14(12)
N005 B010 F002 110.21(12)
N005 B010 N003 106.55(11)
H01a C011 C00Z 109.5
H01b C011 C00Z 109.5
H01b C011 H01a 109.5
H01c C011 C00Z 109.5
H01c C011 H01a 109.5
H01c C011 H01b 109.5

loop_
_geom_bond_atom_site_label_1
_geom_bond_atom_site_label_2
_geom_bond_distance
F001 B010 1.3869(19)
F002 B010 1.385(2)
N003 C00C 1.3993(18)
N003 C00F 1.3463(19)
N003 B010 1.546(2)
N004 C00B 1.3788(19)
N004 C00E 1.3837(18)
N004 C00N 1.4544(19)
N005 C009 1.3987(19)
N005 C00O 1.3412(19)
N005 B010 1.542(2)
C006 C007 1.440(2)
C006 C00B 1.410(2)
C006 C00M 1.386(2)
C007 C00A 1.392(2)
C007 C00E 1.407(2)
C008 C00A 1.381(2)
C008 C00D 1.492(2)
C008 C00I 1.396(2)
C009 C00D 1.390(2)
C009 C00L 1.424(2)
C00A H00A 0.9500
C00B C00H 1.392(2)
C00C C00D 1.394(2)
C00C C00K 1.427(2)
C00E C00G 1.386(2)
C00F C00J 1.395(2)
C00F C00X 1.486(2)
C00G C00I 1.380(2)
C00G H00G 0.9500
C00H C00R 1.375(2)
C00H H00H 0.9500
C00I H00I 0.9500
C00J C00K 1.381(2)
C00J H00J 0.9500
C00K C00S 1.496(2)
C00L C00Q 1.375(2)
C00L C00V 1.497(2)
C00M C00T 1.381(2)
C00M H00M 0.9500
C00N C00P 1.523(2)
C00N H00b 0.9900
C00N H00c 0.9900
C00O C00Q 1.395(2)
C00O C00Y 1.492(2)
C00P C00U 1.520(2)
C00P H00d 0.9900
C00P H00e 0.9900
C00Q H00Q 0.9500
C00R C00T 1.393(3)
C00R H00R 0.9500
C00S H00f 0.9800
C00S H00k 0.9800
C00S H00l 0.9800
C00T H00T 0.9500
C00U C00W 1.513(2)
C00U H00n 0.9900
C00U H00o 0.9900
C00V H00p 0.9800
C00V H00s 0.9800
C00V H00u 0.9800
C00W C00Z 1.534(3)
C00W H00v 0.9900
C00W H00w 0.9900
C00X H00x 0.9800
C00X H00y 0.9800
C00X H 0.9800
C00Y H00z 0.9800
C00Y Ha 0.9800
C00Y Hb 0.9800
C00Z C011 1.503(2)
C00Z H00 0.9900
C00Z Hc 0.9900
C011 H01a 0.9800
C011 H01b 0.9800
C011 H01c 0.9800
